data_2236708
loop_
_publ_author_name
Nasirullah
'Islam, Nazar Ul'
'Tahir, M. Nawaz'
'Khan, Ikhtiar'
'Zulfiqar, Muhammad'

_publ_section_title
;
 2-(4-Isobutylphenyl)-1-(morpholin-4-yl)propan-1-one
;
_journal_coeditor_code WN2484
_journal_issue 9
_journal_name_full 'Acta Crystallographica Section E'
_journal_page_first o2637
_journal_paper_doi 10.1107/S1600536812033442
_journal_volume 68
_journal_year 2012
_chemical_formula_iupac 'C17 H25 N O2'
_chemical_formula_moiety 'C17 H25 N O2'
_chemical_formula_sum 'C17 H25 N O2'
_chemical_formula_weight 275.38
_chemical_name_systematic
;
2-(4-Isobutylphenyl)-1-(morpholin-4-yl)propan-1-one
;
_space_group_IT_number 14
_symmetry_cell_setting monoclinic
_symmetry_space_group_name_Hall '-P 2ybc'
_symmetry_space_group_name_H-M 'P 1 21/c 1'
_atom_sites_solution_hydrogens geom
_atom_sites_solution_primary direct
_atom_sites_solution_secondary difmap
_audit_creation_method SHELXL-97
_cell_angle_alpha 90
_cell_angle_beta 103.426(8)
_cell_angle_gamma 90
_cell_formula_units_Z 4
_cell_length_a 14.1389(19)
_cell_length_b 10.3358(15)
_cell_length_c 11.3552(15)
_cell_measurement_reflns_used 1246
_cell_measurement_temperature 296(2)
_cell_measurement_theta_max 25.00
_cell_measurement_theta_min 1.48
_cell_volume 1614.1(4)
_computing_cell_refinement 'SAINT (Bruker, 2009)'
_computing_data_collection 'APEX2 (Bruker, 2009)'
_computing_data_reduction 'SAINT (Bruker, 2009)'
_computing_molecular_graphics 'ORTEP-3 for Windows (Farrugia, 1997) and PLATON (Spek, 2009)'
_computing_publication_material
;
WinGX (Farrugia, 1999) and PLATON (Spek, 2009)
;
_computing_structure_refinement 'SHELXL97 (Sheldrick, 2008)'
_computing_structure_solution 'SHELXS97 (Sheldrick, 2008)'
_diffrn_ambient_temperature 296(2)
_diffrn_detector_area_resol_mean 8.20
_diffrn_measured_fraction_theta_full 0.999
_diffrn_measured_fraction_theta_max 0.999
_diffrn_measurement_device_type 'Bruker Kappa APEXII CCD'
_diffrn_measurement_method \w
_diffrn_radiation_monochromator graphite
_diffrn_radiation_source 'fine-focus sealed tube'
_diffrn_radiation_type MoK\a
_diffrn_radiation_wavelength 0.71073
_diffrn_reflns_av_R_equivalents 0.0996
_diffrn_reflns_av_sigmaI/netI 0.1182
_diffrn_reflns_limit_h_max 16
_diffrn_reflns_limit_h_min -16
_diffrn_reflns_limit_k_max 12
_diffrn_reflns_limit_k_min -12
_diffrn_reflns_limit_l_max 13
_diffrn_reflns_limit_l_min -13
_diffrn_reflns_number 11200
_diffrn_reflns_theta_full 25.00
_diffrn_reflns_theta_max 25.00
_diffrn_reflns_theta_min 1.48
_diffrn_standards_number 0
_exptl_absorpt_coefficient_mu 0.073
_exptl_absorpt_correction_T_max 0.990
_exptl_absorpt_correction_T_min 0.977
_exptl_absorpt_correction_type multi-scan
_exptl_absorpt_process_details '(SADABS; Bruker, 2005)'
_exptl_crystal_colour white
_exptl_crystal_density_diffrn 1.133
_exptl_crystal_density_method 'not measured'
_exptl_crystal_description needle
_exptl_crystal_F_000 600
_exptl_crystal_size_max 0.32
_exptl_crystal_size_mid 0.14
_exptl_crystal_size_min 0.12
_refine_diff_density_max 0.174
_refine_diff_density_min -0.163
_refine_ls_extinction_coef 0.0053(13)
_refine_ls_extinction_expression Fc^*^=kFc[1+0.001xFc^2^\l^3^/sin(2\q)]^-1/4^
_refine_ls_extinction_method 'SHELXL97 (Sheldrick, 2008)'
_refine_ls_goodness_of_fit_ref 0.975
_refine_ls_hydrogen_treatment constr
_refine_ls_matrix_type full
_refine_ls_number_parameters 185
_refine_ls_number_reflns 2835
_refine_ls_number_restraints 1
_refine_ls_restrained_S_all 0.975
_refine_ls_R_factor_all 0.1699
_refine_ls_R_factor_gt 0.0624
_refine_ls_shift/su_max 0.000
_refine_ls_shift/su_mean 0.000
_refine_ls_structure_factor_coef Fsqd
_refine_ls_weighting_details 'calc w=1/[\s^2^(Fo^2^)+(0.0542P)^2^] where P=(Fo^2^+2Fc^2^)/3'
_refine_ls_weighting_scheme calc
_refine_ls_wR_factor_gt 0.1183
_refine_ls_wR_factor_ref 0.1588
_reflns_number_gt 1246
_reflns_number_total 2835
_reflns_threshold_expression I>2\s(I)
_cod_data_source_file wn2484.cif
_cod_data_source_block I
_cod_original_sg_symbol_H-M 'P 21/c'
_cod_database_code 2236708
_cod_database_fobs_code 2236708

loop_
_symmetry_equiv_pos_site_id
_symmetry_equiv_pos_as_xyz
1 x,y,z
2 -x,1/2+y,1/2-z
3 -x,-y,-z
4 x,1/2-y,1/2+z

loop_
_atom_site_aniso_label
_atom_site_aniso_U_11
_atom_site_aniso_U_22
_atom_site_aniso_U_33
_atom_site_aniso_U_12
_atom_site_aniso_U_13
_atom_site_aniso_U_23
O1 0.0606(18) 0.0754(18) 0.0365(15) -0.0023(14) 0.0078(12) -0.0122(12)
O2 0.069(2) 0.079(2) 0.076(2) -0.0311(16) 0.0263(16) -0.0203(15)
N1 0.0424(19) 0.0540(19) 0.0348(16) -0.0021(15) 0.0119(15) -0.0046(13)
C1 0.082(4) 0.076(3) 0.130(4) 0.031(3) 0.018(3) -0.027(3)
C2 0.053(3) 0.057(3) 0.084(3) 0.011(2) 0.011(2) -0.005(2)
C3 0.077(4) 0.111(4) 0.090(3) 0.027(3) -0.011(3) -0.020(3)
C4 0.056(3) 0.054(3) 0.059(3) 0.001(2) 0.011(2) -0.0066(18)
C5 0.041(2) 0.046(2) 0.046(2) 0.0025(18) 0.0137(18) -0.0063(19)
C6 0.072(3) 0.044(2) 0.058(3) 0.015(2) 0.023(2) 0.0139(18)
C7 0.074(3) 0.054(2) 0.038(2) 0.011(2) 0.0209(19) 0.0030(19)
C8 0.036(2) 0.042(2) 0.035(2) 0.0020(16) 0.0101(15) -0.0018(16)
C9 0.052(2) 0.048(2) 0.040(2) 0.0067(19) 0.0123(18) 0.0058(17)
C10 0.059(3) 0.055(2) 0.037(2) 0.003(2) 0.0149(18) -0.0054(19)
C11 0.039(2) 0.041(2) 0.042(2) 0.0008(17) 0.0099(17) -0.0021(16)
C12 0.049(3) 0.068(3) 0.078(3) -0.010(2) 0.011(2) -0.018(2)
C13 0.049(3) 0.040(2) 0.040(2) 0.0022(18) 0.0108(19) -0.0050(16)
C14 0.047(2) 0.068(3) 0.051(2) -0.003(2) 0.022(2) -0.0057(19)
C15 0.067(3) 0.065(3) 0.066(3) -0.007(2) 0.030(2) 0.006(2)
C16 0.071(3) 0.074(3) 0.057(2) -0.020(2) 0.023(2) -0.019(2)
C17 0.048(2) 0.054(2) 0.038(2) -0.0046(18) 0.0096(17) 0.0034(16)

loop_
_atom_site_type_symbol
_atom_site_label
_atom_site_fract_x
_atom_site_fract_y
_atom_site_fract_z
_atom_site_U_iso_or_equiv
_atom_site_thermal_displace_type
_atom_site_occupancy
_atom_site_disorder_group
O O1 0.35601(17) 0.2845(2) 0.5282(2) 0.0581(10) Uani 1.000 -16
O O2 0.61970(19) 0.4915(2) 0.7983(2) 0.0731(12) Uani 1.000 -16
N N1 0.4656(2) 0.3220(2) 0.7033(2) 0.0433(10) Uani 1.000 -16
C C1 0.0388(3) 0.9627(4) 0.8327(4) 0.097(2) Uani 1.000 -16
C C2 0.0646(3) 0.8359(3) 0.7788(3) 0.0655(17) Uani 1.000 -16
C C3 0.0182(3) 0.8282(4) 0.6453(4) 0.098(2) Uani 1.000 -16
C C4 0.1743(3) 0.8188(3) 0.8061(3) 0.0567(17) Uani 1.000 -16
C C5 0.2088(2) 0.6854(3) 0.7822(3) 0.0437(12) Uani 1.000 -16
C C6 0.2300(3) 0.6539(3) 0.6736(3) 0.0567(16) Uani 1.000 -16
C C7 0.2579(3) 0.5313(3) 0.6491(3) 0.0540(14) Uani 1.000 -16
C C8 0.2674(2) 0.4342(3) 0.7350(3) 0.0374(12) Uani 1.000 -16
C C9 0.2484(2) 0.4655(3) 0.8451(3) 0.0464(12) Uani 1.000 -16
C C10 0.2196(3) 0.5887(3) 0.8674(3) 0.0497(14) Uani 1.000 -16
C C11 0.2928(2) 0.2963(3) 0.7066(3) 0.0406(12) Uani 1.000 -16
C C12 0.2036(3) 0.2257(4) 0.6335(3) 0.0656(17) Uani 1.000 -16
C C13 0.3738(3) 0.2981(3) 0.6387(3) 0.0429(14) Uani 1.000 -16
C C14 0.5436(3) 0.3446(3) 0.6411(3) 0.0536(14) Uani 1.000 -16
C C15 0.5844(3) 0.4767(3) 0.6721(3) 0.0636(17) Uani 1.000 -16
C C16 0.5431(3) 0.4735(4) 0.8584(3) 0.0660(16) Uani 1.000 -16
C C17 0.4977(3) 0.3419(3) 0.8333(3) 0.0467(12) Uani 1.000 -16
H H1A -0.03054 0.97255 0.81480 0.1454 Uiso 1.000 -16
H H1B 0.06708 1.03365 0.79843 0.1454 Uiso 1.000 -16
H H1C 0.06382 0.96156 0.91889 0.1454 Uiso 1.000 -16
H H2 0.03796 0.76513 0.81872 0.0784 Uiso 1.000 -16
H H3A 0.03562 0.74781 0.61355 0.1464 Uiso 1.000 -16
H H3B 0.04078 0.89886 0.60416 0.1464 Uiso 1.000 -16
H H3C -0.05117 0.83309 0.63303 0.1464 Uiso 1.000 -16
H H4A 0.20066 0.88050 0.75783 0.0682 Uiso 1.000 -16
H H4B 0.20075 0.83986 0.89056 0.0682 Uiso 1.000 -16
H H6 0.22532 0.71765 0.61471 0.0681 Uiso 1.000 -16
H H7 0.27059 0.51341 0.57397 0.0647 Uiso 1.000 -16
H H9 0.25507 0.40278 0.90515 0.0556 Uiso 1.000 -16
H H10 0.20703 0.60694 0.94248 0.0595 Uiso 1.000 -16
H H11 0.31628 0.25010 0.78316 0.0487 Uiso 1.000 -16
H H12A 0.22052 0.13788 0.61992 0.0984 Uiso 1.000 -16
H H12B 0.18077 0.26834 0.55704 0.0984 Uiso 1.000 -16
H H12C 0.15319 0.22633 0.67745 0.0984 Uiso 1.000 -16
H H14A 0.51844 0.33736 0.55428 0.0646 Uiso 1.000 -16
H H14B 0.59422 0.28019 0.66586 0.0646 Uiso 1.000 -16
H H15A 0.63699 0.49156 0.63191 0.0764 Uiso 1.000 -16
H H15B 0.53433 0.54068 0.64276 0.0764 Uiso 1.000 -16
H H16A 0.49383 0.53924 0.83179 0.0792 Uiso 1.000 -16
H H16B 0.56830 0.48364 0.94496 0.0792 Uiso 1.000 -16
H H17A 0.54465 0.27592 0.86816 0.0561 Uiso 1.000 -16
H H17B 0.44261 0.33479 0.87038 0.0561 Uiso 1.000 -16

loop_
_atom_type_symbol
_atom_type_description
_atom_type_scat_dispersion_real
_atom_type_scat_dispersion_imag
_atom_type_scat_source
C C 0.0033 0.0016 'International Tables Vol C Tables 4.2.6.8 and 6.1.1.4'
H H 0.0000 0.0000 'International Tables Vol C Tables 4.2.6.8 and 6.1.1.4'
N N 0.0061 0.0033 'International Tables Vol C Tables 4.2.6.8 and 6.1.1.4'
O O 0.0106 0.0060 'International Tables Vol C Tables 4.2.6.8 and 6.1.1.4'

loop_
_geom_angle_atom_site_label_1
_geom_angle_atom_site_label_2
_geom_angle_atom_site_label_3
_geom_angle
_geom_angle_publ_flag
C15 O2 C16 110.1(3) no
C13 N1 C14 120.2(3) no
C13 N1 C17 127.5(3) no
C14 N1 C17 112.1(3) no
C1 C2 C3 111.1(3) no
C1 C2 C4 110.2(3) no
C3 C2 C4 112.6(3) no
C2 C4 C5 115.3(3) no
C4 C5 C6 121.7(3) no
C4 C5 C10 121.7(3) no
C6 C5 C10 116.6(3) no
C5 C6 C7 122.2(3) no
C6 C7 C8 120.7(3) no
C7 C8 C9 117.5(3) no
C7 C8 C11 121.2(3) no
C9 C8 C11 121.2(3) no
C8 C9 C10 120.8(3) no
C5 C10 C9 122.1(3) no
C8 C11 C12 110.9(3) no
C8 C11 C13 109.8(3) no
C12 C11 C13 110.8(3) no
O1 C13 N1 121.1(4) no
O1 C13 C11 121.1(3) no
N1 C13 C11 117.8(3) no
N1 C14 C15 109.1(3) no
O2 C15 C14 111.4(3) no
O2 C16 C17 111.6(3) no
N1 C17 C16 109.8(3) no
C2 C1 H1A 110.00 no
C2 C1 H1B 109.00 no
C2 C1 H1C 109.00 no
H1A C1 H1B 110.00 no
H1A C1 H1C 109.00 no
H1B C1 H1C 109.00 no
C1 C2 H2 108.00 no
C3 C2 H2 108.00 no
C4 C2 H2 108.00 no
C2 C3 H3A 109.00 no
C2 C3 H3B 109.00 no
C2 C3 H3C 110.00 no
H3A C3 H3B 109.00 no
H3A C3 H3C 109.00 no
H3B C3 H3C 109.00 no
C2 C4 H4A 108.00 no
C2 C4 H4B 108.00 no
C5 C4 H4A 108.00 no
C5 C4 H4B 108.00 no
H4A C4 H4B 108.00 no
C5 C6 H6 119.00 no
C7 C6 H6 119.00 no
C6 C7 H7 120.00 no
C8 C7 H7 120.00 no
C8 C9 H9 120.00 no
C10 C9 H9 120.00 no
C5 C10 H10 119.00 no
C9 C10 H10 119.00 no
C8 C11 H11 108.00 no
C12 C11 H11 108.00 no
C13 C11 H11 108.00 no
C11 C12 H12A 110.00 no
C11 C12 H12B 110.00 no
C11 C12 H12C 109.00 no
H12A C12 H12B 109.00 no
H12A C12 H12C 109.00 no
H12B C12 H12C 109.00 no
N1 C14 H14A 110.00 no
N1 C14 H14B 110.00 no
C15 C14 H14A 110.00 no
C15 C14 H14B 110.00 no
H14A C14 H14B 108.00 no
O2 C15 H15A 109.00 no
O2 C15 H15B 109.00 no
C14 C15 H15A 109.00 no
C14 C15 H15B 109.00 no
H15A C15 H15B 108.00 no
O2 C16 H16A 109.00 no
O2 C16 H16B 109.00 no
C17 C16 H16A 109.00 no
C17 C16 H16B 109.00 no
H16A C16 H16B 108.00 no
N1 C17 H17A 110.00 no
N1 C17 H17B 110.00 no
C16 C17 H17A 110.00 no
C16 C17 H17B 110.00 no
H17A C17 H17B 108.00 no

loop_
_geom_bond_atom_site_label_1
_geom_bond_atom_site_label_2
_geom_bond_distance
_geom_bond_publ_flag
O1 C13 1.229(4) no
O2 C15 1.412(4) no
O2 C16 1.420(5) no
N1 C13 1.357(5) no
N1 C14 1.460(5) no
N1 C17 1.455(4) no
C1 C2 1.526(5) no
C2 C3 1.508(6) no
C2 C4 1.520(6) no
C4 C5 1.508(5) no
C5 C6 1.374(5) no
C5 C10 1.375(5) no
C6 C7 1.375(5) no
C7 C8 1.384(5) no
C8 C9 1.377(5) no
C8 C11 1.523(4) no
C9 C10 1.378(5) no
C11 C12 1.525(5) no
C11 C13 1.522(5) no
C14 C15 1.492(5) no
C16 C17 1.503(5) no
C1 H1A 0.9600 no
C1 H1B 0.9600 no
C1 H1C 0.9600 no
C2 H2 0.9800 no
C3 H3A 0.9600 no
C3 H3B 0.9600 no
C3 H3C 0.9600 no
C4 H4A 0.9700 no
C4 H4B 0.9700 no
C6 H6 0.9300 no
C7 H7 0.9300 no
C9 H9 0.9300 no
C10 H10 0.9300 no
C11 H11 0.9800 no
C12 H12A 0.9600 no
C12 H12B 0.9600 no
C12 H12C 0.9600 no
C14 H14A 0.9700 no
C14 H14B 0.9700 no
C15 H15A 0.9700 no
C15 H15B 0.9700 no
C16 H16A 0.9700 no
C16 H16B 0.9700 no
C17 H17A 0.9700 no
C17 H17B 0.9700 no

loop_
_geom_torsion_atom_site_label_1
_geom_torsion_atom_site_label_2
_geom_torsion_atom_site_label_3
_geom_torsion_atom_site_label_4
_geom_torsion
_geom_torsion_publ_flag
C16 O2 C15 C14 -60.7(4) no
C15 O2 C16 C17 58.9(4) no
C14 N1 C13 O1 6.0(4) no
C14 N1 C13 C11 -170.6(3) no
C17 N1 C13 O1 179.1(3) no
C17 N1 C13 C11 2.5(4) no
C13 N1 C14 C15 119.2(3) no
C17 N1 C14 C15 -54.9(3) no
C13 N1 C17 C16 -120.0(4) no
C14 N1 C17 C16 53.6(4) no
C1 C2 C4 C5 167.1(3) no
C3 C2 C4 C5 -68.2(4) no
C2 C4 C5 C6 93.4(4) no
C2 C4 C5 C10 -85.9(4) no
C4 C5 C6 C7 -177.4(4) no
C10 C5 C6 C7 1.9(6) no
C4 C5 C10 C9 178.1(3) no
C6 C5 C10 C9 -1.2(5) no
C5 C6 C7 C8 -1.1(6) no
C6 C7 C8 C9 -0.3(5) no
C6 C7 C8 C11 176.6(3) no
C7 C8 C9 C10 1.0(5) no
C11 C8 C9 C10 -176.0(3) no
C7 C8 C11 C12 -78.8(4) no
C7 C8 C11 C13 43.9(4) no
C9 C8 C11 C12 98.0(4) no
C9 C8 C11 C13 -139.3(3) no
C8 C9 C10 C5 -0.2(6) no
C8 C11 C13 O1 -100.5(3) no
C8 C11 C13 N1 76.1(3) no
C12 C11 C13 O1 22.4(4) no
C12 C11 C13 N1 -161.0(3) no
N1 C14 C15 O2 58.2(4) no
O2 C16 C17 N1 -55.1(4) no

loop_
_cod_related_entry_id
_cod_related_entry_database
_cod_related_entry_code
1 ChemSpider 2126408
